data_7034105
loop_
_publ_author_name
'Xiao, Hong-Ping'
'Zhou, Jian'
'Zhao, Rong-Qing'
'Zhang, Wei-Bing'
'Huang, Yong'

_publ_section_title
;
 A series of lanthanoid selenidoantimonates(v): rare examples of
 lanthanoid selenidoantimonates based on dinuclear lanthanide complexes.
;
_journal_issue 13
_journal_name_full 'Dalton transactions (Cambridge, England : 2003)'
_journal_page_first 6032
_journal_page_last 6039
_journal_paper_doi 10.1039/c5dt00146c
_journal_volume 44
_journal_year 2015
_chemical_formula_moiety 'C16 H48 N10 O2 Sb2 Se8 Sm2, C16 H48 Cl2 N10 O2 Sm2'
_chemical_formula_sum 'C32 H96 Cl2 N20 O4 Sb2 Se8 Sm4'
_chemical_formula_weight 2372.83
_chemical_name_systematic
; 
 ? 
;
_space_group_IT_number 2
_symmetry_cell_setting triclinic
_symmetry_space_group_name_Hall '-P 1'
_symmetry_space_group_name_H-M 'P -1'
_atom_sites_solution_hydrogens geom
_atom_sites_solution_primary direct
_atom_sites_solution_secondary difmap
_audit_creation_method SHELXL-97
_audit_update_record
;
2015-01-07 deposited with the CCDC.
2015-02-18 downloaded from the CCDC.
;
_cell_angle_alpha 96.090(2)
_cell_angle_beta 92.185(2)
_cell_angle_gamma 90.169(2)
_cell_formula_units_Z 2
_cell_length_a 12.3543(11)
_cell_length_b 15.9786(14)
_cell_length_c 16.9982(15)
_cell_measurement_temperature 296(2)
_cell_volume 3334.1(5)
_computing_structure_refinement 'SHELXL-97 (Sheldrick, 1997)'
_computing_structure_solution 'SHELXS-97 (Sheldrick, 1990)'
_diffrn_ambient_temperature 296(2)
_diffrn_detector_area_resol_mean 7.31
_diffrn_measured_fraction_theta_full 0.992
_diffrn_measured_fraction_theta_max 0.992
_diffrn_measurement_device_type 'Rigaku Mercury'
_diffrn_measurement_method \w
_diffrn_radiation_monochromator graphite
_diffrn_radiation_source 'fine-focus sealed tube'
_diffrn_radiation_type MoK\a
_diffrn_radiation_wavelength 0.71073
_diffrn_reflns_av_R_equivalents 0.0609
_diffrn_reflns_av_sigmaI/netI 0.0610
_diffrn_reflns_limit_h_max 14
_diffrn_reflns_limit_h_min -14
_diffrn_reflns_limit_k_max 19
_diffrn_reflns_limit_k_min -19
_diffrn_reflns_limit_l_max 20
_diffrn_reflns_limit_l_min -20
_diffrn_reflns_number 41552
_diffrn_reflns_theta_full 25.10
_diffrn_reflns_theta_max 25.10
_diffrn_reflns_theta_min 1.21
_exptl_absorpt_coefficient_mu 8.760
_exptl_absorpt_correction_T_max 0.3723
_exptl_absorpt_correction_T_min 0.2478
_exptl_absorpt_correction_type multi-scan
_exptl_absorpt_process_details 'Jacobson, R. (1998) Private communication'
_exptl_crystal_colour red
_exptl_crystal_density_diffrn 2.365
_exptl_crystal_density_method 'not measured'
_exptl_crystal_description block
_exptl_crystal_F_000 2232
_exptl_crystal_size_max 0.11
_exptl_crystal_size_mid 0.10
_exptl_crystal_size_min 0.07
_refine_diff_density_max 4.018
_refine_diff_density_min -3.613
_refine_diff_density_rms 0.289
_refine_ls_extinction_method none
_refine_ls_goodness_of_fit_ref 1.106
_refine_ls_hydrogen_treatment constr
_refine_ls_matrix_type full
_refine_ls_number_parameters 649
_refine_ls_number_reflns 11765
_refine_ls_number_restraints 915
_refine_ls_restrained_S_all 1.079
_refine_ls_R_factor_all 0.0818
_refine_ls_R_factor_gt 0.0593
_refine_ls_shift/su_max 0.001
_refine_ls_shift/su_mean 0.000
_refine_ls_structure_factor_coef Fsqd
_refine_ls_weighting_details 'calc w=1/[\s^2^(Fo^2^)+(0.0512P)^2^+95.5602P] where P=(Fo^2^+2Fc^2^)/3'
_refine_ls_weighting_scheme calc
_refine_ls_wR_factor_gt 0.1402
_refine_ls_wR_factor_ref 0.1510
_reflns_number_gt 9111
_reflns_number_total 11765
_reflns_threshold_expression >2sigma(I)
_cod_data_source_file c5dt00146c2.cif
_cod_data_source_block 1
_cod_depositor_comments 'Adding full bibliography for 7034101--7034109.cif.'
_cod_database_code 7034105

loop_
_symmetry_equiv_pos_as_xyz
'x, y, z'
'-x, -y, -z'

loop_
_atom_site_label
_atom_site_type_symbol
_atom_site_fract_x
_atom_site_fract_y
_atom_site_fract_z
_atom_site_U_iso_or_equiv
_atom_site_adp_type
_atom_site_occupancy
_atom_site_symmetry_multiplicity
_atom_site_calc_flag
_atom_site_refinement_flags
Sb1 Sb 0.39660(8) 0.29193(6) 1.22508(5) 0.0230(2) Uani 1 1 d .
Sb2 Sb 0.07897(7) 0.32229(5) 0.71661(5) 0.0201(2) Uani 1 1 d .
Sm1 Sm 0.37511(5) 0.51256(4) 1.43270(4) 0.01478(15) Uani 1 1 d .
Sm2 Sm 0.08204(5) 0.55227(4) 0.92651(4) 0.01562(16) Uani 1 1 d .
Sm3 Sm 0.13332(6) 0.03559(4) 0.46298(4) 0.02032(17) Uani 1 1 d .
Sm4 Sm 0.43639(5) 0.07255(4) 0.93147(4) 0.01528(15) Uani 1 1 d .
Se1 Se 0.29996(12) 0.39939(10) 1.15492(8) 0.0279(3) Uani 1 1 d .
Se2 Se 0.58735(13) 0.28754(11) 1.18633(13) 0.0461(5) Uani 1 1 d .
Se3 Se 0.30228(13) 0.15572(10) 1.19592(9) 0.0318(4) Uani 1 1 d .
Se4 Se 0.39159(14) 0.32570(9) 1.37103(8) 0.0313(4) Uani 1 1 d .
Se5 Se 0.25507(13) 0.38398(10) 0.68780(9) 0.0325(4) Uani 1 1 d .
Se6 Se 0.10756(12) 0.19695(9) 0.78667(9) 0.0278(3) Uani 1 1 d .
Se7 Se -0.03396(12) 0.28606(8) 0.59413(8) 0.0247(3) Uani 1 1 d .
Se8 Se -0.02740(11) 0.42805(8) 0.79908(8) 0.0226(3) Uani 1 1 d .
Cl1 Cl 0.2549(4) -0.0549(2) 0.5622(2) 0.0461(11) Uani 1 1 d .
Cl2 Cl 0.6366(3) 0.1318(2) 0.8964(2) 0.0280(8) Uani 1 1 d .
O2W O 0.0931(7) 0.4709(5) 1.0285(5) 0.0160(18) Uani 1 1 d .
H2WA H 0.1230 0.4991 1.0688 0.024 Uiso 1 1 d R
O1W O 0.5537(7) 0.5531(5) 1.4587(5) 0.0188(19) Uani 1 1 d .
H1WA H 0.5562 0.6049 1.4763 0.028 Uiso 1 1 d R
O3W O 0.0095(8) -0.0731(5) 0.4570(5) 0.025(2) Uani 1 1 d .
H3WA H -0.0443 -0.0627 0.4271 0.038 Uiso 1 1 d R
O4W O 0.5314(8) -0.0513(6) 0.9392(5) 0.026(2) Uani 1 1 d .
H4WA H 0.4883 -0.0893 0.9509 0.039 Uiso 1 1 d R
N1 N 0.4415(11) 0.5337(8) 1.2941(8) 0.038(2) Uani 1 1 d DU
H1A H 0.5117 0.5189 1.2925 0.045 Uiso 1 1 calc R
H1B H 0.4045 0.4977 1.2585 0.045 Uiso 1 1 calc R
N2 N 0.3232(12) 0.6585(9) 1.3856(7) 0.043(2) Uani 1 1 d DU
H2C H 0.2505 0.6608 1.3925 0.052 Uiso 1 1 calc R
N3 N 0.3466(11) 0.6286(9) 1.5479(8) 0.039(2) Uani 1 1 d U
H3C H 0.4128 0.6360 1.5731 0.047 Uiso 1 1 calc R
N4 N 0.2099(10) 0.4829(10) 1.5134(8) 0.040(2) Uani 1 1 d U
H4C H 0.2330 0.4454 1.5470 0.048 Uiso 1 1 calc R
N5 N 0.1986(10) 0.4815(10) 1.3470(8) 0.041(2) Uani 1 1 d U
H5A H 0.1898 0.5226 1.3150 0.049 Uiso 1 1 calc R
H5B H 0.2074 0.4330 1.3159 0.049 Uiso 1 1 calc R
N6 N 0.1631(9) 0.6039(7) 0.8004(7) 0.0242(17) Uani 1 1 d U
H6A H 0.2340 0.6150 0.8106 0.029 Uiso 1 1 calc R
H6B H 0.1578 0.5617 0.7610 0.029 Uiso 1 1 calc R
N7 N -0.0307(9) 0.6703(7) 0.8700(6) 0.0211(18) Uani 1 1 d U
H7C H -0.1017 0.6555 0.8719 0.025 Uiso 1 1 calc R
N8 N 0.0554(9) 0.6799(7) 1.0311(7) 0.0228(18) Uani 1 1 d U
H8C H 0.0284 0.6586 1.0740 0.027 Uiso 1 1 calc R
N9 N 0.2639(9) 0.6165(7) 0.9848(7) 0.0272(18) Uani 1 1 d U
H9C H 0.2840 0.6557 0.9529 0.033 Uiso 1 1 calc R
N10 N 0.2488(9) 0.4620(7) 0.8914(7) 0.0239(18) Uani 1 1 d U
H10A H 0.2469 0.4165 0.9182 0.029 Uiso 1 1 calc R
H10B H 0.2431 0.4437 0.8394 0.029 Uiso 1 1 calc R
N11 N 0.0866(11) 0.1807(9) 0.4190(8) 0.046(2) Uani 1 1 d DU
H11A H 0.0758 0.2178 0.4616 0.055 Uiso 1 1 calc R
H11B H 0.1415 0.1997 0.3923 0.055 Uiso 1 1 calc R
N12 N 0.0448(12) 0.0264(8) 0.3192(8) 0.046(2) Uani 1 1 d DU
H12C H -0.0182 -0.0022 0.3232 0.056 Uiso 1 1 calc R
N13 N 0.2235(12) -0.0738(9) 0.3626(8) 0.043(2) Uani 1 1 d U
H13C H 0.2400 -0.1204 0.3871 0.051 Uiso 1 1 calc R
N14 N 0.3250(11) 0.0859(8) 0.4201(8) 0.039(2) Uani 1 1 d U
H14C H 0.3160 0.1213 0.3818 0.047 Uiso 1 1 calc R
N15 N 0.2213(11) 0.1519(8) 0.5627(8) 0.037(2) Uani 1 1 d U
H15A H 0.1711 0.1912 0.5756 0.045 Uiso 1 1 calc R
H15B H 0.2413 0.1291 0.6071 0.045 Uiso 1 1 calc R
N16 N 0.2387(10) 0.1005(7) 0.9806(8) 0.035(2) Uani 1 1 d DU
H16A H 0.2424 0.1122 1.0336 0.042 Uiso 1 1 calc R
H16B H 0.2129 0.1464 0.9600 0.042 Uiso 1 1 calc R
N17 N 0.2943(10) -0.0456(9) 0.8852(8) 0.041(2) Uani 1 1 d DU
H17C H 0.3326 -0.0909 0.8987 0.049 Uiso 1 1 calc R
N18 N 0.4374(10) 0.0197(7) 0.7817(7) 0.0249(18) Uani 1 1 d U
H18C H 0.5087 0.0150 0.7704 0.030 Uiso 1 1 calc R
N19 N 0.3818(9) 0.1896(7) 0.8399(7) 0.0227(17) Uani 1 1 d U
H19C H 0.3082 0.1886 0.8343 0.027 Uiso 1 1 calc R
N20 N 0.4275(10) 0.2227(7) 1.0052(7) 0.025(2) Uani 1 1 d U
H20A H 0.3902 0.2200 1.0494 0.030 Uiso 1 1 calc R
H20B H 0.4954 0.2395 1.0205 0.030 Uiso 1 1 calc R
C1 C 0.4317(13) 0.6174(9) 1.2689(11) 0.050(3) Uani 1 1 d DU
H1C H 0.4295 0.6136 1.2115 0.060 Uiso 1 1 calc R
H1D H 0.4944 0.6511 1.2886 0.060 Uiso 1 1 calc R
C2 C 0.3304(13) 0.6591(12) 1.2996(8) 0.052(3) Uani 1 1 d DU
H2A H 0.3291 0.7169 1.2869 0.063 Uiso 1 1 calc R
H2B H 0.2677 0.6302 1.2733 0.063 Uiso 1 1 calc R
C3 C 0.3660(15) 0.7252(12) 1.4456(11) 0.047(2) Uani 1 1 d U
H3A H 0.3462 0.7802 1.4305 0.057 Uiso 1 1 calc R
H3B H 0.4444 0.7223 1.4499 0.057 Uiso 1 1 calc R
C4 C 0.3184(14) 0.7123(11) 1.5239(10) 0.045(2) Uani 1 1 d U
H4A H 0.3455 0.7557 1.5641 0.054 Uiso 1 1 calc R
H4B H 0.2402 0.7173 1.5195 0.054 Uiso 1 1 calc R
C5 C 0.2762(14) 0.6005(12) 1.6073(10) 0.044(2) Uani 1 1 d U
H5C H 0.2544 0.6483 1.6431 0.053 Uiso 1 1 calc R
H5D H 0.3146 0.5613 1.6380 0.053 Uiso 1 1 calc R
C6 C 0.1759(13) 0.5573(12) 1.5643(10) 0.044(2) Uani 1 1 d U
H6C H 0.1261 0.5407 1.6027 0.053 Uiso 1 1 calc R
H6D H 0.1389 0.5961 1.5324 0.053 Uiso 1 1 calc R
C7 C 0.1241(14) 0.4374(13) 1.4603(10) 0.047(3) Uani 1 1 d U
H7A H 0.1462 0.3795 1.4475 0.057 Uiso 1 1 calc R
H7B H 0.0574 0.4368 1.4885 0.057 Uiso 1 1 calc R
C8 C 0.1039(14) 0.4751(13) 1.3878(10) 0.047(3) Uani 1 1 d U
H8A H 0.0512 0.4412 1.3546 0.056 Uiso 1 1 calc R
H8B H 0.0736 0.5307 1.3999 0.056 Uiso 1 1 calc R
C9 C 0.1111(12) 0.6802(9) 0.7722(9) 0.027(2) Uani 1 1 d U
H9A H 0.1218 0.6808 0.7160 0.032 Uiso 1 1 calc R
H9B H 0.1447 0.7305 0.7998 0.032 Uiso 1 1 calc R
C10 C -0.0100(11) 0.6800(9) 0.7873(8) 0.027(2) Uani 1 1 d U
H10C H -0.0414 0.7324 0.7736 0.032 Uiso 1 1 calc R
H10D H -0.0450 0.6343 0.7535 0.032 Uiso 1 1 calc R
C11 C -0.0158(12) 0.7516(8) 0.9204(8) 0.0241(19) Uani 1 1 d U
H11C H 0.0556 0.7743 0.9133 0.029 Uiso 1 1 calc R
H11D H -0.0691 0.7916 0.9046 0.029 Uiso 1 1 calc R
C12 C -0.0278(11) 0.7393(9) 1.0046(8) 0.025(2) Uani 1 1 d U
H12A H -0.0996 0.7172 1.0118 0.030 Uiso 1 1 calc R
H12B H -0.0201 0.7931 1.0368 0.030 Uiso 1 1 calc R
C13 C 0.1583(12) 0.7242(9) 1.0596(9) 0.029(2) Uani 1 1 d U
H13A H 0.1487 0.7545 1.1114 0.035 Uiso 1 1 calc R
H13B H 0.1767 0.7647 1.0236 0.035 Uiso 1 1 calc R
C14 C 0.2489(12) 0.6619(9) 1.0647(9) 0.030(2) Uani 1 1 d U
H14A H 0.3153 0.6911 1.0837 0.036 Uiso 1 1 calc R
H14B H 0.2315 0.6220 1.1016 0.036 Uiso 1 1 calc R
C15 C 0.3513(11) 0.5567(8) 0.9867(9) 0.027(2) Uani 1 1 d U
H15C H 0.3404 0.5209 1.0285 0.032 Uiso 1 1 calc R
H15D H 0.4195 0.5866 0.9981 0.032 Uiso 1 1 calc R
C16 C 0.3555(11) 0.5029(8) 0.9075(9) 0.0259(19) Uani 1 1 d U
H16C H 0.3716 0.5377 0.8659 0.031 Uiso 1 1 calc R
H16D H 0.4116 0.4607 0.9097 0.031 Uiso 1 1 calc R
C17 C -0.0106(13) 0.1717(10) 0.3687(9) 0.052(3) Uani 1 1 d DU
H17A H -0.0301 0.2258 0.3513 0.063 Uiso 1 1 calc R
H17B H -0.0700 0.1525 0.3982 0.063 Uiso 1 1 calc R
C18 C 0.0089(15) 0.1081(8) 0.2968(9) 0.049(2) Uani 1 1 d DU
H18A H -0.0576 0.1004 0.2646 0.059 Uiso 1 1 calc R
H18B H 0.0633 0.1306 0.2649 0.059 Uiso 1 1 calc R
C19 C 0.0992(16) -0.0235(11) 0.2583(11) 0.049(2) Uani 1 1 d U
H19A H 0.1523 0.0112 0.2361 0.059 Uiso 1 1 calc R
H19B H 0.0469 -0.0432 0.2162 0.059 Uiso 1 1 calc R
C20 C 0.1566(16) -0.1002(11) 0.2888(11) 0.048(2) Uani 1 1 d U
H20C H 0.1030 -0.1414 0.2997 0.057 Uiso 1 1 calc R
H20D H 0.2028 -0.1262 0.2484 0.057 Uiso 1 1 calc R
C21 C 0.3278(16) -0.0399(11) 0.3301(11) 0.049(2) Uani 1 1 d U
H21A H 0.3720 -0.0868 0.3099 0.059 Uiso 1 1 calc R
H21B H 0.3089 -0.0075 0.2865 0.059 Uiso 1 1 calc R
C22 C 0.3894(15) 0.0124(11) 0.3899(11) 0.045(2) Uani 1 1 d U
H22A H 0.4552 0.0314 0.3678 0.054 Uiso 1 1 calc R
H22B H 0.4097 -0.0201 0.4332 0.054 Uiso 1 1 calc R
C23 C 0.3865(14) 0.1295(10) 0.4893(10) 0.038(2) Uani 1 1 d U
H23A H 0.4491 0.1579 0.4715 0.046 Uiso 1 1 calc R
H23B H 0.4119 0.0886 0.5239 0.046 Uiso 1 1 calc R
C24 C 0.3151(14) 0.1933(10) 0.5347(10) 0.039(2) Uani 1 1 d U
H24A H 0.3563 0.2218 0.5794 0.047 Uiso 1 1 calc R
H24B H 0.2914 0.2352 0.5005 0.047 Uiso 1 1 calc R
C25 C 0.1623(13) 0.0318(8) 0.9604(12) 0.055(3) Uani 1 1 d DU
H25A H 0.1122 0.0493 0.9201 0.066 Uiso 1 1 calc R
H25B H 0.1207 0.0268 1.0070 0.066 Uiso 1 1 calc R
C26 C 0.1996(13) -0.0551(9) 0.9315(11) 0.053(3) Uani 1 1 d DU
H26A H 0.2178 -0.0864 0.9761 0.063 Uiso 1 1 calc R
H26B H 0.1427 -0.0853 0.8992 0.063 Uiso 1 1 calc R
C27 C 0.2812(13) -0.0694(11) 0.7998(10) 0.040(2) Uani 1 1 d U
H27A H 0.2313 -0.0313 0.7767 0.047 Uiso 1 1 calc R
H27B H 0.2513 -0.1259 0.7899 0.047 Uiso 1 1 calc R
C28 C 0.3914(13) -0.0659(9) 0.7614(9) 0.033(2) Uani 1 1 d U
H28A H 0.4397 -0.1074 0.7810 0.040 Uiso 1 1 calc R
H28B H 0.3824 -0.0781 0.7044 0.040 Uiso 1 1 calc R
C29 C 0.3927(12) 0.0816(9) 0.7293(9) 0.0286(19) Uani 1 1 d U
H29A H 0.4200 0.0693 0.6766 0.034 Uiso 1 1 calc R
H29B H 0.3144 0.0766 0.7253 0.034 Uiso 1 1 calc R
C30 C 0.4236(12) 0.1685(8) 0.7608(8) 0.025(2) Uani 1 1 d U
H30A H 0.5019 0.1740 0.7635 0.030 Uiso 1 1 calc R
H30B H 0.3949 0.2075 0.7255 0.030 Uiso 1 1 calc R
C31 C 0.4121(12) 0.2721(8) 0.8763(8) 0.0236(19) Uani 1 1 d U
H31A H 0.3803 0.3139 0.8452 0.028 Uiso 1 1 calc R
H31B H 0.4902 0.2782 0.8759 0.028 Uiso 1 1 calc R
C32 C 0.3768(12) 0.2886(8) 0.9595(8) 0.0239(19) Uani 1 1 d U
H32A H 0.2985 0.2855 0.9608 0.029 Uiso 1 1 calc R
H32B H 0.4002 0.3443 0.9822 0.029 Uiso 1 1 calc R

loop_
_atom_site_aniso_label
_atom_site_aniso_U_11
_atom_site_aniso_U_22
_atom_site_aniso_U_33
_atom_site_aniso_U_23
_atom_site_aniso_U_13
_atom_site_aniso_U_12
Sb1 0.0244(5) 0.0162(4) 0.0260(5) -0.0043(4) -0.0105(4) 0.0055(4)
Sb2 0.0248(5) 0.0155(4) 0.0193(4) 0.0012(3) -0.0057(4) 0.0063(4)
Sm1 0.0157(3) 0.0148(3) 0.0137(3) 0.0024(2) -0.0049(2) 0.0030(3)
Sm2 0.0188(3) 0.0104(3) 0.0177(3) 0.0045(3) -0.0069(3) 0.0022(3)
Sm3 0.0263(4) 0.0145(3) 0.0212(4) 0.0060(3) 0.0012(3) 0.0073(3)
Sm4 0.0186(3) 0.0118(3) 0.0157(3) 0.0044(2) -0.0050(3) 0.0035(3)
Se1 0.0297(8) 0.0332(8) 0.0196(7) 0.0010(6) -0.0106(6) 0.0117(6)
Se2 0.0221(8) 0.0320(9) 0.0880(14) 0.0290(9) -0.0117(8) -0.0043(7)
Se3 0.0303(8) 0.0302(8) 0.0327(8) -0.0088(6) 0.0053(6) -0.0093(7)
Se4 0.0481(10) 0.0206(7) 0.0231(7) -0.0020(6) -0.0160(7) 0.0122(7)
Se5 0.0334(9) 0.0374(9) 0.0267(8) 0.0028(7) 0.0015(6) -0.0041(7)
Se6 0.0294(8) 0.0241(7) 0.0310(8) 0.0104(6) -0.0062(6) 0.0095(6)
Se7 0.0355(8) 0.0166(7) 0.0204(7) -0.0016(5) -0.0095(6) 0.0075(6)
Se8 0.0258(7) 0.0194(7) 0.0206(7) -0.0040(5) -0.0094(6) 0.0075(6)
Cl1 0.073(3) 0.027(2) 0.038(2) 0.0128(17) -0.035(2) -0.006(2)
Cl2 0.0230(18) 0.0230(17) 0.038(2) 0.0058(15) -0.0055(15) 0.0014(14)
O2W 0.018(5) 0.017(5) 0.012(4) -0.002(3) -0.001(3) 0.000(4)
O1W 0.017(5) 0.015(5) 0.023(5) 0.003(4) -0.013(4) -0.003(4)
O3W 0.036(6) 0.012(5) 0.027(5) 0.001(4) 0.000(4) 0.008(4)
O4W 0.050(6) 0.019(5) 0.011(4) 0.010(4) 0.003(4) 0.011(4)
N1 0.037(5) 0.044(5) 0.034(5) 0.013(4) -0.007(4) 0.007(4)
N2 0.044(4) 0.049(4) 0.038(4) 0.014(4) 0.002(4) 0.011(4)
N3 0.033(4) 0.051(5) 0.033(4) 0.006(4) -0.008(4) 0.015(4)
N4 0.030(4) 0.065(5) 0.027(4) 0.011(4) -0.010(4) 0.002(4)
N5 0.033(4) 0.058(4) 0.032(4) 0.012(4) -0.007(4) 0.007(4)
N6 0.025(4) 0.017(3) 0.031(4) 0.008(3) -0.007(3) 0.007(3)
N7 0.024(4) 0.015(4) 0.025(4) 0.011(3) -0.007(3) 0.003(3)
N8 0.024(4) 0.014(4) 0.029(4) 0.005(3) -0.011(3) 0.006(3)
N9 0.027(4) 0.018(3) 0.036(4) 0.006(3) -0.013(3) 0.004(3)
N10 0.025(4) 0.016(4) 0.032(4) 0.007(3) -0.007(3) 0.006(3)
N11 0.056(5) 0.037(4) 0.048(4) 0.017(4) 0.011(4) 0.002(4)
N12 0.055(4) 0.040(4) 0.047(4) 0.017(4) -0.003(4) -0.012(4)
N13 0.048(5) 0.037(4) 0.042(4) 0.002(4) 0.006(4) -0.007(4)
N14 0.047(4) 0.029(4) 0.041(4) 0.003(4) 0.009(4) -0.003(4)
N15 0.046(4) 0.027(4) 0.040(4) 0.006(4) 0.010(4) -0.002(4)
N16 0.034(4) 0.028(4) 0.043(4) 0.006(4) 0.006(4) 0.001(4)
N17 0.039(4) 0.035(4) 0.047(4) -0.001(4) 0.008(4) -0.008(4)
N18 0.026(4) 0.021(4) 0.028(4) 0.003(3) -0.001(3) 0.002(3)
N19 0.025(4) 0.017(3) 0.026(4) 0.006(3) -0.001(3) 0.008(3)
N20 0.028(4) 0.019(4) 0.027(4) 0.006(4) -0.002(4) 0.008(4)
C1 0.055(5) 0.051(5) 0.047(5) 0.013(5) 0.001(5) 0.008(5)
C2 0.052(5) 0.057(5) 0.049(5) 0.016(5) -0.003(4) 0.007(5)
C3 0.042(5) 0.050(5) 0.051(5) 0.012(4) -0.003(4) 0.009(4)
C4 0.039(5) 0.051(5) 0.043(5) 0.003(4) -0.011(4) 0.013(4)
C5 0.037(5) 0.058(5) 0.037(5) 0.004(4) -0.007(4) 0.013(4)
C6 0.033(4) 0.063(5) 0.037(4) 0.012(4) -0.008(4) 0.011(4)
C7 0.035(5) 0.069(6) 0.039(5) 0.014(5) -0.011(5) -0.004(5)
C8 0.035(5) 0.067(6) 0.040(5) 0.011(5) -0.009(5) -0.002(5)
C9 0.033(5) 0.018(4) 0.032(5) 0.013(4) -0.005(4) 0.008(4)
C10 0.027(4) 0.023(4) 0.030(4) 0.007(4) -0.008(4) 0.008(4)
C11 0.026(4) 0.017(4) 0.029(4) 0.004(3) -0.008(3) 0.007(3)
C12 0.024(4) 0.019(4) 0.031(4) 0.002(4) -0.009(4) 0.009(4)
C13 0.029(4) 0.020(4) 0.037(4) 0.001(4) -0.012(4) 0.006(4)
C14 0.029(4) 0.021(4) 0.039(4) 0.001(4) -0.016(4) 0.005(4)
C15 0.026(4) 0.017(4) 0.037(4) 0.007(4) -0.010(4) 0.007(4)
C16 0.026(4) 0.018(4) 0.034(4) 0.005(3) -0.009(3) 0.004(3)
C17 0.060(6) 0.046(5) 0.055(5) 0.024(5) 0.006(5) -0.002(5)
C18 0.057(5) 0.045(5) 0.049(5) 0.027(4) -0.003(5) -0.010(5)
C19 0.061(5) 0.043(5) 0.046(5) 0.014(4) -0.003(4) -0.013(4)
C20 0.059(5) 0.040(4) 0.045(5) 0.008(4) 0.003(4) -0.013(4)
C21 0.056(5) 0.041(4) 0.051(4) 0.004(4) 0.004(4) -0.006(4)
C22 0.052(5) 0.034(4) 0.049(5) -0.001(4) 0.010(4) -0.005(4)
C23 0.047(5) 0.028(4) 0.040(5) 0.008(4) 0.008(4) -0.003(4)
C24 0.049(5) 0.027(4) 0.040(5) 0.003(4) 0.010(4) -0.002(4)
C25 0.049(5) 0.045(5) 0.069(5) -0.002(5) 0.011(5) -0.005(5)
C26 0.049(5) 0.048(5) 0.060(5) 0.000(5) 0.004(5) -0.006(4)
C27 0.037(4) 0.033(4) 0.047(4) -0.001(4) 0.000(4) -0.007(4)
C28 0.034(4) 0.026(4) 0.037(4) 0.002(4) -0.002(4) 0.001(4)
C29 0.033(4) 0.024(4) 0.030(4) 0.008(3) -0.002(3) 0.004(3)
C30 0.028(4) 0.021(4) 0.028(4) 0.007(4) -0.003(4) 0.004(4)
C31 0.026(4) 0.018(4) 0.028(4) 0.008(3) -0.004(3) 0.005(3)
C32 0.027(4) 0.016(4) 0.030(4) 0.007(3) -0.003(3) 0.004(3)

loop_
_atom_type_symbol
_atom_type_description
_atom_type_scat_dispersion_real
_atom_type_scat_dispersion_imag
_atom_type_scat_source
C C 0.0033 0.0016 'International Tables Vol C Tables 4.2.6.8 and 6.1.1.4'
H H 0.0000 0.0000 'International Tables Vol C Tables 4.2.6.8 and 6.1.1.4'
N N 0.0061 0.0033 'International Tables Vol C Tables 4.2.6.8 and 6.1.1.4'
O O 0.0106 0.0060 'International Tables Vol C Tables 4.2.6.8 and 6.1.1.4'
Cl Cl 0.1484 0.1585 'International Tables Vol C Tables 4.2.6.8 and 6.1.1.4'
Se Se -0.0929 2.2259 'International Tables Vol C Tables 4.2.6.8 and 6.1.1.4'
Sb Sb -0.5866 1.5461 'International Tables Vol C Tables 4.2.6.8 and 6.1.1.4'
Sm Sm -0.1638 3.4418 'International Tables Vol C Tables 4.2.6.8 and 6.1.1.4'

loop_
_geom_angle_atom_site_label_1
_geom_angle_atom_site_label_2
_geom_angle_atom_site_label_3
_geom_angle
_geom_angle_site_symmetry_1
_geom_angle_site_symmetry_3
Se3 Sb1 Se2 113.18(7) . .
Se3 Sb1 Se1 109.33(6) . .
Se2 Sb1 Se1 108.81(6) . .
Se3 Sb1 Se4 105.37(6) . .
Se2 Sb1 Se4 108.91(7) . .
Se1 Sb1 Se4 111.24(6) . .
Se6 Sb2 Se5 110.20(6) . .
Se6 Sb2 Se7 110.18(6) . .
Se5 Sb2 Se7 111.49(6) . .
Se6 Sb2 Se8 109.72(6) . .
Se5 Sb2 Se8 109.81(6) . .
Se7 Sb2 Se8 105.32(6) . .
O1W Sm1 O1W 70.3(3) . 2_668
O1W Sm1 N4 137.0(4) . .
O1W Sm1 N4 75.0(4) 2_668 .
O1W Sm1 N1 77.3(4) . .
O1W Sm1 N1 134.7(4) 2_668 .
N4 Sm1 N1 145.3(4) . .
O1W Sm1 N3 81.4(4) . .
O1W Sm1 N3 79.0(4) 2_668 .
N4 Sm1 N3 67.6(5) . .
N1 Sm1 N3 126.7(4) . .
O1W Sm1 N5 156.3(4) . .
O1W Sm1 N5 130.3(4) 2_668 .
N4 Sm1 N5 66.3(4) . .
N1 Sm1 N5 79.2(4) . .
N3 Sm1 N5 111.5(4) . .
O1W Sm1 N2 92.4(4) . .
O1W Sm1 N2 143.5(4) 2_668 .
N4 Sm1 N2 101.0(4) . .
N1 Sm1 N2 66.3(4) . .
N3 Sm1 N2 66.5(4) . .
N5 Sm1 N2 76.0(5) . .
O1W Sm1 Se4 103.3(2) . .
O1W Sm1 Se4 75.0(2) 2_668 .
N4 Sm1 Se4 91.2(3) . .
N1 Sm1 Se4 82.9(3) . .
N3 Sm1 Se4 150.0(3) . .
N5 Sm1 Se4 75.8(3) . .
N2 Sm1 Se4 141.4(3) . .
O1W Sm1 Sm1 35.6(2) . 2_668
O1W Sm1 Sm1 34.7(2) 2_668 2_668
N4 Sm1 Sm1 106.4(3) . 2_668
N1 Sm1 Sm1 107.6(3) . 2_668
N3 Sm1 Sm1 77.9(3) . 2_668
N5 Sm1 Sm1 162.5(3) . 2_668
N2 Sm1 Sm1 121.5(3) . 2_668
Se4 Sm1 Sm1 88.82(4) . 2_668
O2W Sm2 O2W 70.3(3) . 2_567
O2W Sm2 N10 78.4(3) . .
O2W Sm2 N10 136.5(3) 2_567 .
O2W Sm2 N9 85.2(3) . .
O2W Sm2 N9 137.5(3) 2_567 .
N10 Sm2 N9 65.6(4) . .
O2W Sm2 N8 87.4(3) . .
O2W Sm2 N8 76.9(3) 2_567 .
N10 Sm2 N8 131.8(4) . .
N9 Sm2 N8 67.6(4) . .
O2W Sm2 N7 142.8(3) . .
O2W Sm2 N7 77.1(3) 2_567 .
N10 Sm2 N7 138.8(4) . .
N9 Sm2 N7 108.4(4) . .
N8 Sm2 N7 67.7(3) . .
O2W Sm2 N6 150.2(3) . .
O2W Sm2 N6 136.3(3) 2_567 .
N10 Sm2 N6 72.0(3) . .
N9 Sm2 N6 79.2(4) . .
N8 Sm2 N6 109.4(4) . .
N7 Sm2 N6 66.9(3) . .
O2W Sm2 Se8 99.9(2) . .
O2W Sm2 Se8 74.5(2) 2_567 .
N10 Sm2 Se8 82.2(3) . .
N9 Sm2 Se8 145.8(3) . .
N8 Sm2 Se8 145.9(2) . .
N7 Sm2 Se8 87.9(2) . .
N6 Sm2 Se8 80.1(3) . .
O2W Sm2 Sm2 35.9(2) . 2_567
O2W Sm2 Sm2 34.4(2) 2_567 2_567
N10 Sm2 Sm2 109.3(3) . 2_567
N9 Sm2 Sm2 114.1(3) . 2_567
N8 Sm2 Sm2 80.3(3) . 2_567
N7 Sm2 Sm2 109.8(3) . 2_567
N6 Sm2 Sm2 166.1(3) . 2_567
Se8 Sm2 Sm2 86.39(4) . 2_567
O3W Sm3 O3W 69.7(4) . 2_556
O3W Sm3 N11 123.0(4) . .
O3W Sm3 N11 79.4(4) 2_556 .
O3W Sm3 N15 140.8(4) . .
O3W Sm3 N15 78.5(4) 2_556 .
N11 Sm3 N15 70.6(4) . .
O3W Sm3 N13 79.6(4) . .
O3W Sm3 N13 149.3(4) 2_556 .
N11 Sm3 N13 118.2(5) . .
N15 Sm3 N13 129.7(4) . .
O3W Sm3 N12 75.0(4) . .
O3W Sm3 N12 103.4(4) 2_556 .
N11 Sm3 N12 67.1(4) . .
N15 Sm3 N12 136.3(4) . .
N13 Sm3 N12 66.2(5) . .
O3W Sm3 N14 146.4(4) . .
O3W Sm3 N14 143.6(4) 2_556 .
N11 Sm3 N14 78.8(4) . .
N15 Sm3 N14 66.9(4) . .
N13 Sm3 N14 67.1(4) . .
N12 Sm3 N14 94.4(4) . .
O3W Sm3 Cl1 86.0(3) . .
O3W Sm3 Cl1 100.0(3) 2_556 .
N11 Sm3 Cl1 147.4(3) . .
N15 Sm3 Cl1 77.3(3) . .
N13 Sm3 Cl1 78.6(3) . .
N12 Sm3 Cl1 142.1(3) . .
N14 Sm3 Cl1 83.7(3) . .
O3W Sm3 Sm3 34.9(2) . 2_556
O3W Sm3 Sm3 34.8(2) 2_556 2_556
N11 Sm3 Sm3 102.6(3) . 2_556
N15 Sm3 Sm3 110.5(3) . 2_556
N13 Sm3 Sm3 114.6(3) . 2_556
N12 Sm3 Sm3 89.1(3) . 2_556
N14 Sm3 Sm3 176.5(3) . 2_556
Cl1 Sm3 Sm3 93.59(11) . 2_556
O4W Sm4 O4W 70.1(4) 2_657 .
O4W Sm4 N20 76.6(3) 2_657 .
O4W Sm4 N20 139.2(3) . .
O4W Sm4 N18 150.7(3) 2_657 .
O4W Sm4 N18 81.0(3) . .
N20 Sm4 N18 131.6(4) . .
O4W Sm4 N17 101.8(4) 2_657 .
O4W Sm4 N17 75.9(4) . .
N20 Sm4 N17 134.9(4) . .
N18 Sm4 N17 65.5(4) . .
O4W Sm4 N19 142.2(3) 2_657 .
O4W Sm4 N19 144.9(3) . .
N20 Sm4 N19 65.9(3) . .
N18 Sm4 N19 66.9(3) . .
N17 Sm4 N19 101.7(4) . .
O4W Sm4 N16 82.1(4) 2_657 .
O4W Sm4 N16 125.1(4) . .
N20 Sm4 N16 70.7(4) . .
N18 Sm4 N16 112.2(4) . .
N17 Sm4 N16 64.5(4) . .
N19 Sm4 N16 81.9(4) . .
O4W Sm4 Cl2 100.0(3) 2_657 .
O4W Sm4 Cl2 82.5(3) . .
N20 Sm4 Cl2 80.8(3) . .
N18 Sm4 Cl2 80.3(3) . .
N17 Sm4 Cl2 141.7(3) . .
N19 Sm4 Cl2 78.7(3) . .
N16 Sm4 Cl2 150.3(3) . .
O4W Sm4 Sm4 35.4(2) 2_657 2_657
O4W Sm4 Sm4 34.7(2) . 2_657
N20 Sm4 Sm4 109.0(2) . 2_657
N18 Sm4 Sm4 115.6(3) . 2_657
N17 Sm4 Sm4 88.5(3) . 2_657
N19 Sm4 Sm4 169.3(3) . 2_657
N16 Sm4 Sm4 105.7(3) . 2_657
Cl2 Sm4 Sm4 91.39(7) . 2_657
Sb1 Se4 Sm1 116.49(6) . .
Sb2 Se8 Sm2 121.49(6) . .
Sm2 O2W Sm2 109.7(3) . 2_567
Sm2 O2W H2WA 109.2 . .
Sm2 O2W H2WA 101.6 2_567 .
Sm1 O1W Sm1 109.7(3) . 2_668
Sm1 O1W H1WA 109.2 . .
Sm1 O1W H1WA 102.4 2_668 .
Sm3 O3W Sm3 110.3(4) . 2_556
Sm3 O3W H3WA 109.5 . .
Sm3 O3W H3WA 72.4 2_556 .
Sm4 O4W Sm4 109.9(4) 2_657 .
Sm4 O4W H4WA 71.3 2_657 .
Sm4 O4W H4WA 109.1 . .
C1 N1 Sm1 117.2(10) . .
C1 N1 H1A 108.0 . .
Sm1 N1 H1A 108.0 . .
C1 N1 H1B 108.0 . .
Sm1 N1 H1B 108.0 . .
H1A N1 H1B 107.2 . .
C2 N2 C3 124.9(15) . .
C2 N2 Sm1 112.4(10) . .
C3 N2 Sm1 108.2(9) . .
C2 N2 H2C 102.8 . .
C3 N2 H2C 102.8 . .
Sm1 N2 H2C 102.8 . .
C5 N3 C4 113.7(13) . .
C5 N3 Sm1 112.2(11) . .
C4 N3 Sm1 115.2(10) . .
C5 N3 H3C 104.8 . .
C4 N3 H3C 104.8 . .
Sm1 N3 H3C 104.8 . .
C6 N4 C7 116.9(14) . .
C6 N4 Sm1 112.5(10) . .
C7 N4 Sm1 109.8(10) . .
C6 N4 H4C 105.5 . .
C7 N4 H4C 105.5 . .
Sm1 N4 H4C 105.5 . .
C8 N5 Sm1 116.4(10) . .
C8 N5 H5A 108.2 . .
Sm1 N5 H5A 108.2 . .
C8 N5 H5B 108.2 . .
Sm1 N5 H5B 108.2 . .
H5A N5 H5B 107.3 . .
C9 N6 Sm2 115.4(8) . .
C9 N6 H6A 108.4 . .
Sm2 N6 H6A 108.4 . .
C9 N6 H6B 108.4 . .
Sm2 N6 H6B 108.4 . .
H6A N6 H6B 107.5 . .
C10 N7 C11 110.9(10) . .
C10 N7 Sm2 113.6(8) . .
C11 N7 Sm2 111.1(7) . .
C10 N7 H7C 106.9 . .
C11 N7 H7C 106.9 . .
Sm2 N7 H7C 106.9 . .
C12 N8 C13 111.9(10) . .
C12 N8 Sm2 112.3(8) . .
C13 N8 Sm2 113.8(8) . .
C12 N8 H8C 106.0 . .
C13 N8 H8C 106.0 . .
Sm2 N8 H8C 106.0 . .
C15 N9 C14 111.0(11) . .
C15 N9 Sm2 114.2(8) . .
C14 N9 Sm2 110.3(8) . .
C15 N9 H9C 107.0 . .
C14 N9 H9C 107.0 . .
Sm2 N9 H9C 107.0 . .
C16 N10 Sm2 116.8(8) . .
C16 N10 H10A 108.1 . .
Sm2 N10 H10A 108.1 . .
C16 N10 H10B 108.1 . .
Sm2 N10 H10B 108.1 . .
H10A N10 H10B 107.3 . .
C17 N11 Sm3 108.1(10) . .
C17 N11 H11A 110.1 . .
Sm3 N11 H11A 110.1 . .
C17 N11 H11B 110.1 . .
Sm3 N11 H11B 110.1 . .
H11A N11 H11B 108.4 . .
C19 N12 C18 113.9(13) . .
C19 N12 Sm3 117.1(11) . .
C18 N12 Sm3 113.0(10) . .
C19 N12 H12C 103.6 . .
C18 N12 H12C 103.6 . .
Sm3 N12 H12C 103.6 . .
C20 N13 C21 102.7(13) . .
C20 N13 Sm3 115.1(11) . .
C21 N13 Sm3 112.6(10) . .
C20 N13 H13C 108.7 . .
C21 N13 H13C 108.7 . .
Sm3 N13 H13C 108.7 . .
C22 N14 C23 107.4(14) . .
C22 N14 Sm3 110.0(9) . .
C23 N14 Sm3 110.2(9) . .
C22 N14 H14C 109.7 . .
C23 N14 H14C 109.7 . .
Sm3 N14 H14C 109.7 . .
C24 N15 Sm3 115.1(10) . .
C24 N15 H15A 108.5 . .
Sm3 N15 H15A 108.5 . .
C24 N15 H15B 108.5 . .
Sm3 N15 H15B 108.5 . .
H15A N15 H15B 107.5 . .
C25 N16 Sm4 115.3(9) . .
C25 N16 H16A 108.4 . .
Sm4 N16 H16A 108.4 . .
C25 N16 H16B 108.4 . .
Sm4 N16 H16B 108.4 . .
H16A N16 H16B 107.5 . .
C26 N17 C27 116.5(14) . .
C26 N17 Sm4 119.7(10) . .
C27 N17 Sm4 116.7(9) . .
C26 N17 H17C 99.0 . .
C27 N17 H17C 99.0 . .
Sm4 N17 H17C 99.0 . .
C28 N18 C29 112.6(11) . .
C28 N18 Sm4 114.1(9) . .
C29 N18 Sm4 113.7(8) . .
C28 N18 H18C 105.1 . .
C29 N18 H18C 105.1 . .
Sm4 N18 H18C 105.1 . .
C31 N19 C30 114.3(11) . .
C31 N19 Sm4 111.4(8) . .
C30 N19 Sm4 110.0(8) . .
C31 N19 H19C 106.9 . .
C30 N19 H19C 106.9 . .
Sm4 N19 H19C 106.9 . .
C32 N20 Sm4 116.1(8) . .
C32 N20 H20A 108.3 . .
Sm4 N20 H20A 108.3 . .
C32 N20 H20B 108.3 . .
Sm4 N20 H20B 108.3 . .
H20A N20 H20B 107.4 . .
N1 C1 C2 110.4(13) . .
N1 C1 H1C 109.6 . .
C2 C1 H1C 109.6 . .
N1 C1 H1D 109.6 . .
C2 C1 H1D 109.6 . .
H1C C1 H1D 108.1 . .
N2 C2 C1 112.2(13) . .
N2 C2 H2A 109.2 . .
C1 C2 H2A 109.2 . .
N2 C2 H2B 109.2 . .
C1 C2 H2B 109.2 . .
H2A C2 H2B 107.9 . .
N2 C3 C4 108.2(15) . .
N2 C3 H3A 110.1 . .
C4 C3 H3A 110.1 . .
N2 C3 H3B 110.1 . .
C4 C3 H3B 110.1 . .
H3A C3 H3B 108.4 . .
N3 C4 C3 111.1(14) . .
N3 C4 H4A 109.4 . .
C3 C4 H4A 109.4 . .
N3 C4 H4B 109.4 . .
C3 C4 H4B 109.4 . .
H4A C4 H4B 108.0 . .
N3 C5 C6 108.4(14) . .
N3 C5 H5C 110.0 . .
C6 C5 H5C 110.0 . .
N3 C5 H5D 110.0 . .
C6 C5 H5D 110.0 . .
H5C C5 H5D 108.4 . .
N4 C6 C5 109.3(14) . .
N4 C6 H6C 109.8 . .
C5 C6 H6C 109.8 . .
N4 C6 H6D 109.8 . .
C5 C6 H6D 109.8 . .
H6C C6 H6D 108.3 . .
C8 C7 N4 113.1(15) . .
C8 C7 H7A 109.0 . .
N4 C7 H7A 109.0 . .
C8 C7 H7B 109.0 . .
N4 C7 H7B 109.0 . .
H7A C7 H7B 107.8 . .
N5 C8 C7 111.3(15) . .
N5 C8 H8A 109.4 . .
C7 C8 H8A 109.4 . .
N5 C8 H8B 109.4 . .
C7 C8 H8B 109.4 . .
H8A C8 H8B 108.0 . .
N6 C9 C10 110.1(11) . .
N6 C9 H9A 109.6 . .
C10 C9 H9A 109.6 . .
N6 C9 H9B 109.6 . .
C10 C9 H9B 109.6 . .
H9A C9 H9B 108.2 . .
N7 C10 C9 111.8(11) . .
N7 C10 H10C 109.3 . .
C9 C10 H10C 109.3 . .
N7 C10 H10D 109.3 . .
C9 C10 H10D 109.3 . .
H10C C10 H10D 107.9 . .
C12 C11 N7 110.3(11) . .
C12 C11 H11C 109.6 . .
N7 C11 H11C 109.6 . .
C12 C11 H11D 109.6 . .
N7 C11 H11D 109.6 . .
H11C C11 H11D 108.1 . .
C11 C12 N8 110.7(11) . .
C11 C12 H12A 109.5 . .
N8 C12 H12A 109.5 . .
C11 C12 H12B 109.5 . .
N8 C12 H12B 109.5 . .
H12A C12 H12B 108.1 . .
N8 C13 C14 110.3(11) . .
N8 C13 H13A 109.6 . .
C14 C13 H13A 109.6 . .
N8 C13 H13B 109.6 . .
C14 C13 H13B 109.6 . .
H13A C13 H13B 108.1 . .
N9 C14 C13 109.2(11) . .
N9 C14 H14A 109.8 . .
C13 C14 H14A 109.8 . .
N9 C14 H14B 109.8 . .
C13 C14 H14B 109.8 . .
H14A C14 H14B 108.3 . .
N9 C15 C16 110.2(11) . .
N9 C15 H15C 109.6 . .
C16 C15 H15C 109.6 . .
N9 C15 H15D 109.6 . .
C16 C15 H15D 109.6 . .
H15C C15 H15D 108.1 . .
N10 C16 C15 107.5(12) . .
N10 C16 H16C 110.2 . .
C15 C16 H16C 110.2 . .
N10 C16 H16D 110.2 . .
C15 C16 H16D 110.2 . .
H16C C16 H16D 108.5 . .
N11 C17 C18 109.5(14) . .
N11 C17 H17A 109.8 . .
C18 C17 H17A 109.8 . .
N11 C17 H17B 109.8 . .
C18 C17 H17B 109.8 . .
H17A C17 H17B 108.2 . .
N12 C18 C17 112.5(13) . .
N12 C18 H18A 109.1 . .
C17 C18 H18A 109.1 . .
N12 C18 H18B 109.1 . .
C17 C18 H18B 109.1 . .
H18A C18 H18B 107.8 . .
N12 C19 C20 112.5(14) . .
N12 C19 H19A 109.1 . .
C20 C19 H19A 109.1 . .
N12 C19 H19B 109.1 . .
C20 C19 H19B 109.1 . .
H19A C19 H19B 107.8 . .
N13 C20 C19 110.6(14) . .
N13 C20 H20C 109.5 . .
C19 C20 H20C 109.5 . .
N13 C20 H20D 109.5 . .
C19 C20 H20D 109.5 . .
H20C C20 H20D 108.1 . .
C22 C21 N13 111.9(15) . .
C22 C21 H21A 109.2 . .
N13 C21 H21A 109.2 . .
C22 C21 H21B 109.2 . .
N13 C21 H21B 109.2 . .
H21A C21 H21B 107.9 . .
C21 C22 N14 110.4(16) . .
C21 C22 H22A 109.6 . .
N14 C22 H22A 109.6 . .
C21 C22 H22B 109.6 . .
N14 C22 H22B 109.6 . .
H22A C22 H22B 108.1 . .
N14 C23 C24 110.3(14) . .
N14 C23 H23A 109.6 . .
C24 C23 H23A 109.6 . .
N14 C23 H23B 109.6 . .
C24 C23 H23B 109.6 . .
H23A C23 H23B 108.1 . .
N15 C24 C23 110.4(13) . .
N15 C24 H24A 109.6 . .
C23 C24 H24A 109.6 . .
N15 C24 H24B 109.6 . .
C23 C24 H24B 109.6 . .
H24A C24 H24B 108.1 . .
N16 C25 C26 121.4(14) . .
N16 C25 H25A 107.0 . .
C26 C25 H25A 107.0 . .
N16 C25 H25B 107.0 . .
C26 C25 H25B 107.0 . .
H25A C25 H25B 106.7 . .
N17 C26 C25 107.2(13) . .
N17 C26 H26A 110.3 . .
C25 C26 H26A 110.3 . .
N17 C26 H26B 110.3 . .
C25 C26 H26B 110.3 . .
H26A C26 H26B 108.5 . .
N17 C27 C28 109.8(13) . .
N17 C27 H27A 109.7 . .
C28 C27 H27A 109.7 . .
N17 C27 H27B 109.7 . .
C28 C27 H27B 109.7 . .
H27A C27 H27B 108.2 . .
N18 C28 C27 108.2(12) . .
N18 C28 H28A 110.1 . .
C27 C28 H28A 110.1 . .
N18 C28 H28B 110.1 . .
C27 C28 H28B 110.1 . .
H28A C28 H28B 108.4 . .
C30 C29 N18 110.8(12) . .
C30 C29 H29A 109.5 . .
N18 C29 H29A 109.5 . .
C30 C29 H29B 109.5 . .
N18 C29 H29B 109.5 . .
H29A C29 H29B 108.1 . .
N19 C30 C29 110.8(12) . .
N19 C30 H30A 109.5 . .
C29 C30 H30A 109.5 . .
N19 C30 H30B 109.5 . .
C29 C30 H30B 109.5 . .
H30A C30 H30B 108.1 . .
N19 C31 C32 112.9(11) . .
N19 C31 H31A 109.0 . .
C32 C31 H31A 109.0 . .
N19 C31 H31B 109.0 . .
C32 C31 H31B 109.0 . .
H31A C31 H31B 107.8 . .
C31 C32 N20 107.2(11) . .
C31 C32 H32A 110.3 . .
N20 C32 H32A 110.3 . .
C31 C32 H32B 110.3 . .
N20 C32 H32B 110.3 . .
H32A C32 H32B 108.5 . .

loop_
_geom_bond_atom_site_label_1
_geom_bond_atom_site_label_2
_geom_bond_distance
_geom_bond_site_symmetry_2
Sb1 Se3 2.4603(17) .
Sb1 Se2 2.470(2) .
Sb1 Se1 2.4766(16) .
Sb1 Se4 2.4855(17) .
Sb2 Se6 2.4560(16) .
Sb2 Se5 2.4730(18) .
Sb2 Se7 2.4767(16) .
Sb2 Se8 2.4896(16) .
Sm1 O1W 2.310(8) .
Sm1 O1W 2.361(8) 2_668
Sm1 N4 2.573(13) .
Sm1 N1 2.578(12) .
Sm1 N3 2.585(14) .
Sm1 N5 2.592(13) .
Sm1 N2 2.618(14) .
Sm1 Se4 3.0676(16) .
Sm1 Sm1 3.8186(13) 2_668
Sm2 O2W 2.275(8) .
Sm2 O2W 2.363(8) 2_567
Sm2 N10 2.571(11) .
Sm2 N9 2.585(11) .
Sm2 N8 2.590(11) .
Sm2 N7 2.592(10) .
Sm2 N6 2.610(11) .
Sm2 Se8 3.0510(15) .
Sm2 Sm2 3.7938(13) 2_567
Sm3 O3W 2.302(9) .
Sm3 O3W 2.311(9) 2_556
Sm3 N11 2.571(13) .
Sm3 N15 2.587(13) .
Sm3 N13 2.595(14) .
Sm3 N12 2.629(14) .
Sm3 N14 2.652(13) .
Sm3 Cl1 2.744(4) .
Sm3 Sm3 3.7851(14) 2_556
Sm4 O4W 2.280(8) 2_657
Sm4 O4W 2.317(9) .
Sm4 N20 2.592(11) .
Sm4 N18 2.596(11) .
Sm4 N17 2.612(13) .
Sm4 N19 2.631(11) .
Sm4 N16 2.635(12) .
Sm4 Cl2 2.755(4) .
Sm4 Sm4 3.7632(12) 2_657
O2W Sm2 2.363(8) 2_567
O2W H2WA 0.8502 .
O1W Sm1 2.361(8) 2_668
O1W H1WA 0.8500 .
O3W Sm3 2.311(9) 2_556
O3W H3WA 0.8501 .
O4W Sm4 2.280(8) 2_657
O4W H4WA 0.8500 .
N1 C1 1.452(9) .
N1 H1A 0.9000 .
N1 H1B 0.9000 .
N2 C2 1.469(9) .
N2 C3 1.48(2) .
N2 H2C 0.9100 .
N3 C5 1.46(2) .
N3 C4 1.48(2) .
N3 H3C 0.9100 .
N4 C6 1.47(2) .
N4 C7 1.50(2) .
N4 H4C 0.9100 .
N5 C8 1.39(2) .
N5 H5A 0.9000 .
N5 H5B 0.9000 .
N6 C9 1.495(16) .
N6 H6A 0.9000 .
N6 H6B 0.9000 .
N7 C10 1.462(17) .
N7 C11 1.485(17) .
N7 H7C 0.9100 .
N8 C12 1.491(16) .
N8 C13 1.493(18) .
N8 H8C 0.9100 .
N9 C15 1.446(17) .
N9 C14 1.488(19) .
N9 H9C 0.9100 .
N10 C16 1.472(17) .
N10 H10A 0.9000 .
N10 H10B 0.9000 .
N11 C17 1.446(9) .
N11 H11A 0.9000 .
N11 H11B 0.9000 .
N12 C19 1.43(2) .
N12 C18 1.464(9) .
N12 H12C 0.9100 .
N13 C20 1.50(2) .
N13 C21 1.54(2) .
N13 H13C 0.9100 .
N14 C22 1.48(2) .
N14 C23 1.48(2) .
N14 H14C 0.9100 .
N15 C24 1.45(2) .
N15 H15A 0.9000 .
N15 H15B 0.9000 .
N16 C25 1.450(9) .
N16 H16A 0.9000 .
N16 H16B 0.9000 .
N17 C26 1.452(9) .
N17 C27 1.46(2) .
N17 H17C 0.9100 .
N18 C28 1.482(18) .
N18 C29 1.493(17) .
N18 H18C 0.9100 .
N19 C31 1.438(17) .
N19 C30 1.464(18) .
N19 H19C 0.9100 .
N20 C32 1.498(16) .
N20 H20A 0.9000 .
N20 H20B 0.9000 .
C1 C2 1.505(9) .
C1 H1C 0.9700 .
C1 H1D 0.9700 .
C2 H2A 0.9700 .
C2 H2B 0.9700 .
C3 C4 1.51(2) .
C3 H3A 0.9700 .
C3 H3B 0.9700 .
C4 H4A 0.9700 .
C4 H4B 0.9700 .
C5 C6 1.54(2) .
C5 H5C 0.9700 .
C5 H5D 0.9700 .
C6 H6C 0.9700 .
C6 H6D 0.9700 .
C7 C8 1.44(2) .
C7 H7A 0.9700 .
C7 H7B 0.9700 .
C8 H8A 0.9700 .
C8 H8B 0.9700 .
C9 C10 1.53(2) .
C9 H9A 0.9700 .
C9 H9B 0.9700 .
C10 H10C 0.9700 .
C10 H10D 0.9700 .
C11 C12 1.478(19) .
C11 H11C 0.9700 .
C11 H11D 0.9700 .
C12 H12A 0.9700 .
C12 H12B 0.9700 .
C13 C14 1.506(19) .
C13 H13A 0.9700 .
C13 H13B 0.9700 .
C14 H14A 0.9700 .
C14 H14B 0.9700 .
C15 C16 1.52(2) .
C15 H15C 0.9700 .
C15 H15D 0.9700 .
C16 H16C 0.9700 .
C16 H16D 0.9700 .
C17 C18 1.532(9) .
C17 H17A 0.9700 .
C17 H17B 0.9700 .
C18 H18A 0.9700 .
C18 H18B 0.9700 .
C19 C20 1.54(3) .
C19 H19A 0.9700 .
C19 H19B 0.9700 .
C20 H20C 0.9700 .
C20 H20D 0.9700 .
C21 C22 1.44(2) .
C21 H21A 0.9700 .
C21 H21B 0.9700 .
C22 H22A 0.9700 .
C22 H22B 0.9700 .
C23 C24 1.52(2) .
C23 H23A 0.9700 .
C23 H23B 0.9700 .
C24 H24A 0.9700 .
C24 H24B 0.9700 .
C25 C26 1.504(9) .
C25 H25A 0.9700 .
C25 H25B 0.9700 .
C26 H26A 0.9700 .
C26 H26B 0.9700 .
C27 C28 1.54(2) .
C27 H27A 0.9700 .
C27 H27B 0.9700 .
C28 H28A 0.9700 .
C28 H28B 0.9700 .
C29 C30 1.478(19) .
C29 H29A 0.9700 .
C29 H29B 0.9700 .
C30 H30A 0.9700 .
C30 H30B 0.9700 .
C31 C32 1.493(19) .
C31 H31A 0.9700 .
C31 H31B 0.9700 .
C32 H32A 0.9700 .
C32 H32B 0.9700 .
